data_1551541
loop_
_publ_author_name
'Shin Suzuki'
'Yasutomo Segawa'
'Kenichiro Itami'
'Junichiro Yamaguchi'

_publ_section_title
;
 Synthesis and characterization of hexaarylbenzenes with five or six
 different substituents enabled by programmed synthesis
;
_journal_name_full 'Nature Chemistry'
_journal_page_first 227
_journal_page_last 233
_journal_paper_doi 10.1038/nchem.2174
_journal_volume 7
_journal_year 2015
_chemical_formula_sum 'C50 H41 F3 O'
_chemical_formula_weight 714.83
_space_group_IT_number 19
_space_group_name_Hall 'P 2ac 2ab'
_space_group_name_H-M_alt 'P 21 21 21'
_symmetry_cell_setting orthorhombic
_symmetry_space_group_name_H-M 'P 21 21 21'
_atom_sites_solution_hydrogens geom
_atom_sites_solution_primary direct
_atom_sites_solution_secondary difmap
_cell_angle_alpha 90.00
_cell_angle_beta 90.00
_cell_angle_gamma 90.00
_cell_formula_units_Z 4
_cell_length_a 8.6566(7)
_cell_length_b 19.9388(16)
_cell_length_c 22.106(2)
_cell_measurement_reflns_used 9383
_cell_measurement_temperature 103(2)
_cell_measurement_theta_max 25.3
_cell_measurement_theta_min 3.1
_cell_volume 3815.5(6)
_computing_cell_refinement 'RIGAKU CrystalClear'
_computing_data_collection 'RIGAKU CrystalClear'
_computing_data_reduction 'RIGAKU CrystalClear'
_computing_molecular_graphics ORTEP-III
_computing_structure_refinement 'SHELXL-97 (Sheldrick, 1997)'
_computing_structure_solution SIR-97
_diffrn_ambient_temperature 103(2)
_diffrn_measured_fraction_theta_full 0.997
_diffrn_measured_fraction_theta_max 0.997
_diffrn_measurement_device_type
;
PILATUS 200K with MicroMax-007
;
_diffrn_radiation_monochromator graphite
_diffrn_radiation_source 'fine-focus sealed tube'
_diffrn_radiation_type MoK\a
_diffrn_radiation_wavelength 0.71075
_diffrn_reflns_av_R_equivalents 0.0639
_diffrn_reflns_av_sigmaI/netI 0.0543
_diffrn_reflns_limit_h_max 10
_diffrn_reflns_limit_h_min -9
_diffrn_reflns_limit_k_max 23
_diffrn_reflns_limit_k_min -23
_diffrn_reflns_limit_l_max 26
_diffrn_reflns_limit_l_min -26
_diffrn_reflns_number 27900
_diffrn_reflns_theta_full 24.99
_diffrn_reflns_theta_max 24.99
_diffrn_reflns_theta_min 3.12
_exptl_absorpt_coefficient_mu 0.083
_exptl_absorpt_correction_T_max 0.9918
_exptl_absorpt_correction_T_min 0.9837
_exptl_absorpt_correction_type multi-scan
_exptl_absorpt_process_details 'Jacobson, R. (1998) Private communication'
_exptl_crystal_colour Colorless
_exptl_crystal_density_diffrn 1.244
_exptl_crystal_density_method 'not measured'
_exptl_crystal_description Block
_exptl_crystal_F_000 1504
_exptl_crystal_size_max 0.20
_exptl_crystal_size_mid 0.20
_exptl_crystal_size_min 0.10
_refine_diff_density_max 0.353
_refine_diff_density_min -0.250
_refine_diff_density_rms 0.044
_refine_ls_abs_structure_details 'Flack H D (1983), Acta Cryst. A39, 876-881'
_refine_ls_abs_structure_Flack 0.6(11)
_refine_ls_extinction_method none
_refine_ls_goodness_of_fit_ref 1.085
_refine_ls_hydrogen_treatment constr
_refine_ls_matrix_type full
_refine_ls_number_parameters 491
_refine_ls_number_reflns 6698
_refine_ls_number_restraints 0
_refine_ls_restrained_S_all 1.085
_refine_ls_R_factor_all 0.0602
_refine_ls_R_factor_gt 0.0507
_refine_ls_shift/su_max 0.000
_refine_ls_shift/su_mean 0.000
_refine_ls_structure_factor_coef Fsqd
_refine_ls_weighting_details 'calc w=1/[\s^2^(Fo^2^)+(0.0647P)^2^+0.5268P] where P=(Fo^2^+2Fc^2^)/3'
_refine_ls_weighting_scheme calc
_refine_ls_wR_factor_gt 0.1289
_refine_ls_wR_factor_ref 0.1399
_reflns_number_gt 5728
_reflns_number_total 6698
_reflns_threshold_expression >2sigma(I)
_cod_data_source_file nchem.2174-s5.cif
_cod_data_source_block 15
_cod_depositor_comments
;
The following automatic conversions were performed:

data item '_exptl_absorpt_correction_type' value 'Multi-scan' was
changed to 'multi-scan' in accordance with the built-in table derived
from the CIF Core dictionary named 'cif_core.dic' version 2.4.5 last
updated on 2014-11-21.

Automatic conversion script
Id: cif_fix_values 6909 2019-04-08 15:41:33Z antanas 

The following automatic conversions were performed:

data name '_atom_site_symetry_multiplicity' was replaced with
'_atom_site_symmetry_multiplicity' as specified in the replacement
file 'data/replacement-values/replacement_tags.lst'.

Automatic conversion script
Id: cif_correct_tags 9268 2022-04-12 08:56:07Z antanas 
;
_cod_original_sg_symbol_H-M P212121
_cod_database_code 1551541

loop_
_symmetry_equiv_pos_as_xyz
'x, y, z'
'-x+1/2, -y, z+1/2'
'x+1/2, -y+1/2, -z'
'-x, y+1/2, -z+1/2'

loop_
_atom_site_label
_atom_site_type_symbol
_atom_site_fract_x
_atom_site_fract_y
_atom_site_fract_z
_atom_site_U_iso_or_equiv
_atom_site_adp_type
_atom_site_occupancy
_atom_site_symmetry_multiplicity
_atom_site_calc_flag
_atom_site_refinement_flags
_atom_site_disorder_assembly
_atom_site_disorder_group
C1 C 0.7015(3) 0.02897(12) 0.19049(10) 0.0254(5) Uani 1 1 d . . .
C2 C 0.6350(3) 0.04721(12) 0.24616(10) 0.0237(5) Uani 1 1 d . . .
C3 C 0.6904(3) 0.10331(12) 0.27777(11) 0.0249(5) Uani 1 1 d . . .
C4 C 0.8123(3) 0.14168(12) 0.25351(11) 0.0261(5) Uani 1 1 d . . .
C5 C 0.8825(3) 0.12230(12) 0.19893(11) 0.0259(5) Uani 1 1 d . . .
C6 C 0.8274(3) 0.06568(12) 0.16749(10) 0.0241(5) Uani 1 1 d . . .
C7 C 0.6462(3) -0.03142(13) 0.15650(11) 0.0264(5) Uani 1 1 d . . .
C8 C 0.6665(3) -0.09512(13) 0.18105(12) 0.0310(6) Uani 1 1 d . . .
H1 H 0.7125 -0.0999 0.2198 0.037 Uiso 1 1 calc R . .
C9 C 0.6203(3) -0.15161(14) 0.14944(14) 0.0400(7) Uani 1 1 d . . .
H2 H 0.6347 -0.1949 0.1666 0.048 Uiso 1 1 calc R . .
C10 C 0.5537(3) -0.14518(15) 0.09325(15) 0.0453(8) Uani 1 1 d . . .
H3 H 0.5224 -0.1839 0.0714 0.054 Uiso 1 1 calc R . .
C11 C 0.5326(3) -0.08264(15) 0.06897(13) 0.0391(7) Uani 1 1 d . . .
H4 H 0.4876 -0.0788 0.0299 0.047 Uiso 1 1 calc R . .
C12 C 0.5752(3) -0.02436(14) 0.09979(11) 0.0314(6) Uani 1 1 d . . .
C13 C 0.5421(3) 0.04346(15) 0.07327(13) 0.0378(6) Uani 1 1 d . . .
H5 H 0.4914 0.0709 0.1048 0.045 Uiso 1 1 calc R . .
H6 H 0.4665 0.0375 0.0401 0.045 Uiso 1 1 calc R . .
C14 C 0.6798(3) 0.08381(15) 0.04823(14) 0.0421(7) Uani 1 1 d . . .
H7 H 0.6607 0.0929 0.0049 0.050 Uiso 1 1 calc R . .
H8 H 0.6832 0.1276 0.0693 0.050 Uiso 1 1 calc R . .
C15 C 0.8366(3) 0.05080(13) 0.05424(11) 0.0305(6) Uani 1 1 d . . .
C16 C 0.9132(3) 0.02791(14) 0.00320(12) 0.0382(7) Uani 1 1 d . . .
H9 H 0.8666 0.0337 -0.0354 0.046 Uiso 1 1 calc R . .
C17 C 1.0549(4) -0.00299(14) 0.00702(12) 0.0404(7) Uani 1 1 d . . .
H10 H 1.1052 -0.0183 -0.0286 0.048 Uiso 1 1 calc R . .
C18 C 1.1238(3) -0.01169(13) 0.06307(13) 0.0374(6) Uani 1 1 d . . .
H11 H 1.2211 -0.0335 0.0662 0.045 Uiso 1 1 calc R . .
C19 C 1.0498(3) 0.01160(13) 0.11432(12) 0.0304(6) Uani 1 1 d . . .
H12 H 1.0980 0.0065 0.1527 0.036 Uiso 1 1 calc R . .
C20 C 0.9053(3) 0.04253(12) 0.11072(11) 0.0253(5) Uani 1 1 d . . .
C21 C 0.5019(3) 0.00865(11) 0.27187(10) 0.0244(5) Uani 1 1 d . . .
C22 C 0.3560(3) 0.01375(13) 0.24686(11) 0.0277(5) Uani 1 1 d . . .
H13 H 0.3427 0.0367 0.2095 0.033 Uiso 1 1 calc R . .
C23 C 0.2283(3) -0.01426(13) 0.27565(11) 0.0293(6) Uani 1 1 d . . .
H14 H 0.1290 -0.0090 0.2580 0.035 Uiso 1 1 calc R . .
C24 C 0.2420(3) -0.04980(12) 0.32964(11) 0.0259(5) Uani 1 1 d . . .
C25 C 0.3909(3) -0.05782(12) 0.35228(11) 0.0285(5) Uani 1 1 d . . .
H15 H 0.4059 -0.0839 0.3878 0.034 Uiso 1 1 calc R . .
C26 C 0.5176(3) -0.02896(13) 0.32455(11) 0.0295(6) Uani 1 1 d . . .
H16 H 0.6172 -0.0349 0.3418 0.035 Uiso 1 1 calc R . .
C27 C 0.0976(3) -0.07316(14) 0.36364(12) 0.0323(6) Uani 1 1 d . . .
C28 C -0.0143(4) -0.1094(2) 0.32213(15) 0.0567(9) Uani 1 1 d . . .
H17 H -0.1040 -0.1245 0.3455 0.085 Uiso 1 1 calc R . .
H18 H 0.0372 -0.1483 0.3040 0.085 Uiso 1 1 calc R . .
H19 H -0.0485 -0.0789 0.2901 0.085 Uiso 1 1 calc R . .
C29 C 0.1371(4) -0.11882(15) 0.41666(14) 0.0445(7) Uani 1 1 d . . .
H20 H 0.2023 -0.0945 0.4455 0.067 Uiso 1 1 calc R . .
H21 H 0.1926 -0.1584 0.4018 0.067 Uiso 1 1 calc R . .
H22 H 0.0417 -0.1330 0.4368 0.067 Uiso 1 1 calc R . .
C30 C 0.0179(4) -0.01003(17) 0.38883(17) 0.0614(10) Uani 1 1 d . . .
H23 H -0.0734 -0.0232 0.4122 0.092 Uiso 1 1 calc R . .
H24 H -0.0137 0.0190 0.3552 0.092 Uiso 1 1 calc R . .
H25 H 0.0899 0.0143 0.4150 0.092 Uiso 1 1 calc R . .
C31 C 0.6183(3) 0.12428(11) 0.33610(11) 0.0256(5) Uani 1 1 d . . .
C32 C 0.4678(3) 0.14739(13) 0.33861(11) 0.0298(6) Uani 1 1 d . . .
H26 H 0.4089 0.1498 0.3024 0.036 Uiso 1 1 calc R . .
C33 C 0.4001(3) 0.16732(13) 0.39319(12) 0.0330(6) Uani 1 1 d . . .
H27 H 0.2966 0.1832 0.3940 0.040 Uiso 1 1 calc R . .
C34 C 0.4851(3) 0.16367(13) 0.44566(11) 0.0340(6) Uani 1 1 d . . .
C35 C 0.6364(3) 0.13963(13) 0.44479(12) 0.0345(6) Uani 1 1 d . . .
H28 H 0.6947 0.1366 0.4811 0.041 Uiso 1 1 calc R . .
C36 C 0.6999(3) 0.12040(13) 0.39037(11) 0.0320(6) Uani 1 1 d . . .
H29 H 0.8028 0.1039 0.3898 0.038 Uiso 1 1 calc R . .
O1 O 0.4340(2) 0.18337(11) 0.50158(9) 0.0465(5) Uani 1 1 d . . .
C37 C 0.2769(4) 0.20340(18) 0.50609(15) 0.0521(8) Uani 1 1 d . . .
H30 H 0.2599 0.2435 0.4813 0.078 Uiso 1 1 calc R . .
H31 H 0.2523 0.2135 0.5484 0.078 Uiso 1 1 calc R . .
H32 H 0.2102 0.1670 0.4917 0.078 Uiso 1 1 calc R . .
C38 C 0.8550(3) 0.20617(12) 0.28412(11) 0.0295(6) Uani 1 1 d . . .
C39 C 0.7665(4) 0.26284(13) 0.27396(13) 0.0391(7) Uani 1 1 d . . .
H33 H 0.6827 0.2608 0.2463 0.047 Uiso 1 1 calc R . .
C40 C 0.7985(4) 0.32304(15) 0.30385(15) 0.0503(8) Uani 1 1 d . . .
H34 H 0.7367 0.3616 0.2965 0.060 Uiso 1 1 calc R . .
C41 C 0.9196(4) 0.32628(16) 0.34388(15) 0.0503(8) Uani 1 1 d . . .
H35 H 0.9424 0.3672 0.3640 0.060 Uiso 1 1 calc R . .
C42 C 1.0078(4) 0.27028(17) 0.35481(16) 0.0522(8) Uani 1 1 d . . .
H36 H 1.0914 0.2727 0.3826 0.063 Uiso 1 1 calc R . .
C43 C 0.9757(3) 0.21016(15) 0.32564(13) 0.0416(7) Uani 1 1 d . . .
H37 H 1.0364 0.1716 0.3340 0.050 Uiso 1 1 calc R . .
C44 C 1.0139(3) 0.16137(12) 0.17232(11) 0.0265(5) Uani 1 1 d . . .
C45 C 1.1577(3) 0.16160(13) 0.20096(12) 0.0320(6) Uani 1 1 d . . .
H38 H 1.1695 0.1395 0.2387 0.038 Uiso 1 1 calc R . .
C46 C 1.2839(3) 0.19386(14) 0.17495(12) 0.0351(6) Uani 1 1 d . . .
H39 H 1.3809 0.1941 0.1950 0.042 Uiso 1 1 calc R . .
C47 C 1.2671(3) 0.22562(13) 0.11967(12) 0.0316(6) Uani 1 1 d . . .
C48 C 1.1253(3) 0.22637(13) 0.09100(12) 0.0336(6) Uani 1 1 d . . .
H40 H 1.1137 0.2488 0.0533 0.040 Uiso 1 1 calc R . .
C49 C 0.9993(3) 0.19418(13) 0.11749(12) 0.0315(6) Uani 1 1 d . . .
H41 H 0.9021 0.1948 0.0976 0.038 Uiso 1 1 calc R . .
C50 C 1.4001(3) 0.25918(15) 0.08953(13) 0.0421(7) Uani 1 1 d . . .
F1 F 1.5293(2) 0.25810(14) 0.12188(11) 0.0891(9) Uani 1 1 d . . .
F2 F 1.3747(2) 0.32223(10) 0.07679(12) 0.0801(7) Uani 1 1 d . . .
F3 F 1.4388(3) 0.23001(15) 0.03805(11) 0.1051(10) Uani 1 1 d . . .

loop_
_atom_site_aniso_label
_atom_site_aniso_U_11
_atom_site_aniso_U_22
_atom_site_aniso_U_33
_atom_site_aniso_U_23
_atom_site_aniso_U_13
_atom_site_aniso_U_12
C1 0.0229(12) 0.0276(12) 0.0256(12) 0.0016(10) -0.0059(10) 0.0010(10)
C2 0.0197(11) 0.0271(12) 0.0241(11) 0.0013(9) -0.0013(10) 0.0004(10)
C3 0.0221(12) 0.0267(12) 0.0259(12) 0.0016(10) -0.0012(10) 0.0010(10)
C4 0.0228(12) 0.0301(13) 0.0252(12) -0.0004(10) -0.0006(10) -0.0019(11)
C5 0.0223(12) 0.0302(12) 0.0253(12) 0.0026(10) -0.0020(11) -0.0027(11)
C6 0.0197(11) 0.0306(13) 0.0219(11) -0.0008(9) -0.0037(10) 0.0028(10)
C7 0.0195(11) 0.0326(13) 0.0273(12) -0.0047(10) 0.0043(10) -0.0035(11)
C8 0.0207(12) 0.0338(14) 0.0385(14) -0.0027(11) 0.0012(11) -0.0045(11)
C9 0.0321(14) 0.0291(14) 0.0589(18) -0.0074(13) 0.0033(14) 0.0020(12)
C10 0.0308(15) 0.0422(17) 0.063(2) -0.0242(15) 0.0025(14) -0.0040(13)
C11 0.0271(14) 0.0527(17) 0.0376(15) -0.0174(13) -0.0026(12) -0.0009(13)
C12 0.0224(12) 0.0430(15) 0.0287(13) -0.0083(11) 0.0011(11) -0.0016(11)
C13 0.0281(14) 0.0533(17) 0.0320(14) 0.0030(12) -0.0023(12) 0.0050(13)
C14 0.0329(15) 0.0451(16) 0.0482(17) 0.0067(13) -0.0119(14) -0.0051(13)
C15 0.0286(13) 0.0359(14) 0.0269(13) 0.0006(10) -0.0048(11) -0.0073(11)
C16 0.0449(17) 0.0459(16) 0.0237(13) 0.0012(11) -0.0003(13) -0.0129(14)
C17 0.0479(17) 0.0418(16) 0.0316(14) -0.0064(12) 0.0129(13) -0.0100(14)
C18 0.0306(14) 0.0344(14) 0.0473(16) -0.0019(12) 0.0121(13) -0.0019(12)
C19 0.0267(13) 0.0344(13) 0.0301(13) 0.0022(11) -0.0015(11) -0.0048(11)
C20 0.0225(12) 0.0277(12) 0.0257(12) -0.0004(10) 0.0009(10) -0.0058(11)
C21 0.0267(12) 0.0224(11) 0.0241(12) -0.0049(9) 0.0018(11) -0.0039(10)
C22 0.0272(13) 0.0341(13) 0.0218(12) 0.0043(10) -0.0021(11) -0.0017(11)
C23 0.0225(12) 0.0355(14) 0.0298(13) 0.0052(11) -0.0038(11) -0.0040(11)
C24 0.0253(13) 0.0263(12) 0.0261(12) -0.0020(10) 0.0031(11) -0.0001(11)
C25 0.0293(13) 0.0305(13) 0.0256(12) 0.0028(10) 0.0003(11) 0.0026(11)
C26 0.0242(13) 0.0377(14) 0.0267(12) 0.0030(11) -0.0014(11) 0.0019(12)
C27 0.0249(13) 0.0422(14) 0.0298(13) 0.0043(11) 0.0069(11) -0.0018(12)
C28 0.0360(17) 0.090(3) 0.0444(18) 0.0139(17) 0.0013(15) -0.0270(18)
C29 0.0392(16) 0.0471(17) 0.0472(17) 0.0132(14) 0.0133(14) -0.0004(14)
C30 0.060(2) 0.0509(19) 0.074(2) 0.0116(17) 0.043(2) 0.0134(17)
C31 0.0274(13) 0.0232(12) 0.0263(12) -0.0008(9) 0.0021(11) -0.0060(10)
C32 0.0323(14) 0.0298(13) 0.0272(13) 0.0009(10) -0.0005(11) -0.0036(12)
C33 0.0288(14) 0.0317(13) 0.0386(15) 0.0012(11) 0.0065(12) -0.0007(12)
C34 0.0457(16) 0.0314(13) 0.0250(13) -0.0040(10) 0.0087(12) -0.0057(13)
C35 0.0377(15) 0.0399(15) 0.0261(13) -0.0036(11) -0.0046(12) 0.0001(13)
C36 0.0316(14) 0.0352(14) 0.0292(13) -0.0026(11) -0.0001(12) -0.0005(12)
O1 0.0444(12) 0.0569(13) 0.0382(11) -0.0073(9) 0.0108(10) 0.0060(10)
C37 0.0409(17) 0.065(2) 0.0507(19) -0.0068(16) 0.0121(16) 0.0032(16)
C38 0.0299(13) 0.0281(13) 0.0305(13) -0.0040(10) 0.0082(12) -0.0070(11)
C39 0.0459(16) 0.0319(14) 0.0395(15) 0.0018(12) 0.0046(14) -0.0028(13)
C40 0.069(2) 0.0281(15) 0.0539(19) 0.0003(13) 0.0139(18) 0.0003(15)
C41 0.056(2) 0.0402(17) 0.0544(19) -0.0178(14) 0.0118(17) -0.0169(16)
C42 0.0402(16) 0.0547(19) 0.062(2) -0.0249(16) -0.0013(16) -0.0143(16)
C43 0.0331(15) 0.0434(16) 0.0483(17) -0.0149(13) -0.0017(14) -0.0017(13)
C44 0.0271(13) 0.0254(12) 0.0270(12) -0.0029(10) 0.0010(11) -0.0025(11)
C45 0.0292(14) 0.0354(14) 0.0313(13) 0.0073(11) -0.0031(12) -0.0047(12)
C46 0.0278(14) 0.0420(15) 0.0356(14) 0.0026(12) -0.0007(12) -0.0072(12)
C47 0.0310(13) 0.0302(13) 0.0337(14) -0.0002(11) 0.0043(12) -0.0038(11)
C48 0.0371(14) 0.0329(13) 0.0307(13) 0.0067(11) -0.0002(12) -0.0071(12)
C49 0.0286(13) 0.0344(13) 0.0315(13) 0.0015(11) -0.0036(12) -0.0060(12)
C50 0.0371(16) 0.0464(17) 0.0430(16) 0.0086(13) 0.0043(14) -0.0131(14)
F1 0.0368(10) 0.135(2) 0.0955(17) 0.0570(16) -0.0066(11) -0.0301(12)
F2 0.0542(12) 0.0555(12) 0.130(2) 0.0411(13) 0.0200(14) -0.0108(10)
F3 0.1058(19) 0.124(2) 0.0851(16) -0.0378(15) 0.0660(16) -0.0623(17)

loop_
_atom_type_symbol
_atom_type_description
_atom_type_scat_dispersion_real
_atom_type_scat_dispersion_imag
_atom_type_scat_source
C C 0.0033 0.0016 'International Tables Vol C Tables 4.2.6.8 and 6.1.1.4'
H H 0.0000 0.0000 'International Tables Vol C Tables 4.2.6.8 and 6.1.1.4'
O O 0.0106 0.0060 'International Tables Vol C Tables 4.2.6.8 and 6.1.1.4'
F F 0.0171 0.0103 'International Tables Vol C Tables 4.2.6.8 and 6.1.1.4'

loop_
_geom_angle_atom_site_label_1
_geom_angle_atom_site_label_2
_geom_angle_atom_site_label_3
_geom_angle
_geom_angle_site_symmetry_1
_geom_angle_site_symmetry_3
C2 C1 C6 119.9(2) . .
C2 C1 C7 121.1(2) . .
C6 C1 C7 119.0(2) . .
C3 C2 C1 120.1(2) . .
C3 C2 C21 118.9(2) . .
C1 C2 C21 121.0(2) . .
C2 C3 C4 119.9(2) . .
C2 C3 C31 120.7(2) . .
C4 C3 C31 119.3(2) . .
C5 C4 C3 120.1(2) . .
C5 C4 C38 121.1(2) . .
C3 C4 C38 118.6(2) . .
C4 C5 C6 119.8(2) . .
C4 C5 C44 121.5(2) . .
C6 C5 C44 118.7(2) . .
C1 C6 C5 120.0(2) . .
C1 C6 C20 119.4(2) . .
C5 C6 C20 120.5(2) . .
C8 C7 C12 119.7(2) . .
C8 C7 C1 119.8(2) . .
C12 C7 C1 120.5(2) . .
C9 C8 C7 120.6(3) . .
C9 C8 H1 119.7 . .
C7 C8 H1 119.7 . .
C10 C9 C8 120.1(3) . .
C10 C9 H2 120.0 . .
C8 C9 H2 120.0 . .
C11 C10 C9 119.6(3) . .
C11 C10 H3 120.2 . .
C9 C10 H3 120.2 . .
C10 C11 C12 122.1(3) . .
C10 C11 H4 119.0 . .
C12 C11 H4 119.0 . .
C11 C12 C7 117.9(3) . .
C11 C12 C13 120.6(2) . .
C7 C12 C13 121.5(2) . .
C12 C13 C14 117.6(2) . .
C12 C13 H5 107.9 . .
C14 C13 H5 107.9 . .
C12 C13 H6 107.9 . .
C14 C13 H6 107.9 . .
H5 C13 H6 107.2 . .
C15 C14 C13 115.8(2) . .
C15 C14 H7 108.3 . .
C13 C14 H7 108.3 . .
C15 C14 H8 108.3 . .
C13 C14 H8 108.3 . .
H7 C14 H8 107.4 . .
C16 C15 C20 119.1(2) . .
C16 C15 C14 120.0(2) . .
C20 C15 C14 120.8(2) . .
C17 C16 C15 121.6(3) . .
C17 C16 H9 119.2 . .
C15 C16 H9 119.2 . .
C16 C17 C18 119.7(3) . .
C16 C17 H10 120.2 . .
C18 C17 H10 120.2 . .
C19 C18 C17 119.4(3) . .
C19 C18 H11 120.3 . .
C17 C18 H11 120.3 . .
C18 C19 C20 121.1(2) . .
C18 C19 H12 119.4 . .
C20 C19 H12 119.4 . .
C15 C20 C19 119.1(2) . .
C15 C20 C6 121.5(2) . .
C19 C20 C6 119.4(2) . .
C22 C21 C26 117.6(2) . .
C22 C21 C2 120.9(2) . .
C26 C21 C2 121.3(2) . .
C21 C22 C23 120.9(2) . .
C21 C22 H13 119.6 . .
C23 C22 H13 119.6 . .
C22 C23 C24 121.9(2) . .
C22 C23 H14 119.1 . .
C24 C23 H14 119.1 . .
C25 C24 C23 116.4(2) . .
C25 C24 C27 123.0(2) . .
C23 C24 C27 120.4(2) . .
C26 C25 C24 121.9(2) . .
C26 C25 H15 119.1 . .
C24 C25 H15 119.1 . .
C25 C26 C21 121.2(2) . .
C25 C26 H16 119.4 . .
C21 C26 H16 119.4 . .
C28 C27 C29 108.9(2) . .
C28 C27 C24 111.7(2) . .
C29 C27 C24 112.1(2) . .
C28 C27 C30 108.8(3) . .
C29 C27 C30 108.1(2) . .
C24 C27 C30 107.1(2) . .
C27 C28 H17 109.5 . .
C27 C28 H18 109.5 . .
H17 C28 H18 109.5 . .
C27 C28 H19 109.5 . .
H17 C28 H19 109.5 . .
H18 C28 H19 109.5 . .
C27 C29 H20 109.5 . .
C27 C29 H21 109.5 . .
H20 C29 H21 109.5 . .
C27 C29 H22 109.5 . .
H20 C29 H22 109.5 . .
H21 C29 H22 109.5 . .
C27 C30 H23 109.5 . .
C27 C30 H24 109.5 . .
H23 C30 H24 109.5 . .
C27 C30 H25 109.5 . .
H23 C30 H25 109.5 . .
H24 C30 H25 109.5 . .
C32 C31 C36 117.4(2) . .
C32 C31 C3 121.5(2) . .
C36 C31 C3 121.1(2) . .
C31 C32 C33 121.6(2) . .
C31 C32 H26 119.2 . .
C33 C32 H26 119.2 . .
C34 C33 C32 119.2(2) . .
C34 C33 H27 120.4 . .
C32 C33 H27 120.4 . .
O1 C34 C33 125.0(3) . .
O1 C34 C35 114.4(2) . .
C33 C34 C35 120.6(2) . .
C36 C35 C34 118.8(2) . .
C36 C35 H28 120.6 . .
C34 C35 H28 120.6 . .
C35 C36 C31 122.3(2) . .
C35 C36 H29 118.8 . .
C31 C36 H29 118.8 . .
C34 O1 C37 116.9(2) . .
O1 C37 H30 109.5 . .
O1 C37 H31 109.5 . .
H30 C37 H31 109.5 . .
O1 C37 H32 109.5 . .
H30 C37 H32 109.5 . .
H31 C37 H32 109.5 . .
C39 C38 C43 118.4(2) . .
C39 C38 C4 119.4(2) . .
C43 C38 C4 122.1(2) . .
C38 C39 C40 121.0(3) . .
C38 C39 H33 119.5 . .
C40 C39 H33 119.5 . .
C41 C40 C39 119.8(3) . .
C41 C40 H34 120.1 . .
C39 C40 H34 120.1 . .
C40 C41 C42 119.9(3) . .
C40 C41 H35 120.0 . .
C42 C41 H35 120.0 . .
C41 C42 C43 120.6(3) . .
C41 C42 H36 119.7 . .
C43 C42 H36 119.7 . .
C42 C43 C38 120.3(3) . .
C42 C43 H37 119.8 . .
C38 C43 H37 119.8 . .
C49 C44 C45 118.5(2) . .
C49 C44 C5 121.4(2) . .
C45 C44 C5 120.0(2) . .
C46 C45 C44 120.9(2) . .
C46 C45 H38 119.5 . .
C44 C45 H38 119.5 . .
C47 C46 C45 119.6(3) . .
C47 C46 H39 120.2 . .
C45 C46 H39 120.2 . .
C48 C47 C46 120.2(2) . .
C48 C47 C50 118.5(2) . .
C46 C47 C50 121.3(2) . .
C47 C48 C49 119.8(2) . .
C47 C48 H40 120.1 . .
C49 C48 H40 120.1 . .
C44 C49 C48 121.0(2) . .
C44 C49 H41 119.5 . .
C48 C49 H41 119.5 . .
F2 C50 F3 106.3(3) . .
F2 C50 F1 105.9(3) . .
F3 C50 F1 104.1(3) . .
F2 C50 C47 113.5(3) . .
F3 C50 C47 112.6(2) . .
F1 C50 C47 113.8(2) . .

loop_
_geom_bond_atom_site_label_1
_geom_bond_atom_site_label_2
_geom_bond_distance
_geom_bond_site_symmetry_2
C1 C2 1.406(3) .
C1 C6 1.408(3) .
C1 C7 1.498(3) .
C2 C3 1.403(3) .
C2 C21 1.497(3) .
C3 C4 1.410(3) .
C3 C31 1.492(3) .
C4 C5 1.405(3) .
C4 C38 1.499(3) .
C5 C6 1.409(3) .
C5 C44 1.499(3) .
C6 C20 1.498(3) .
C7 C8 1.392(4) .
C7 C12 1.403(3) .
C8 C9 1.385(4) .
C8 H1 0.9500 .
C9 C10 1.376(4) .
C9 H2 0.9500 .
C10 C11 1.370(4) .
C10 H3 0.9500 .
C11 C12 1.397(4) .
C11 H4 0.9500 .
C12 C13 1.501(4) .
C13 C14 1.541(4) .
C13 H5 0.9900 .
C13 H6 0.9900 .
C14 C15 1.515(4) .
C14 H7 0.9900 .
C14 H8 0.9900 .
C15 C16 1.386(4) .
C15 C20 1.393(3) .
C16 C17 1.375(4) .
C16 H9 0.9500 .
C17 C18 1.386(4) .
C17 H10 0.9500 .
C18 C19 1.382(4) .
C18 H11 0.9500 .
C19 C20 1.397(3) .
C19 H12 0.9500 .
C21 C22 1.383(3) .
C21 C26 1.392(3) .
C22 C23 1.392(3) .
C22 H13 0.9500 .
C23 C24 1.393(3) .
C23 H14 0.9500 .
C24 C25 1.392(4) .
C24 C27 1.531(3) .
C25 C26 1.382(3) .
C25 H15 0.9500 .
C26 H16 0.9500 .
C27 C28 1.518(4) .
C27 C29 1.523(4) .
C27 C30 1.540(4) .
C28 H17 0.9800 .
C28 H18 0.9800 .
C28 H19 0.9800 .
C29 H20 0.9800 .
C29 H21 0.9800 .
C29 H22 0.9800 .
C30 H23 0.9800 .
C30 H24 0.9800 .
C30 H25 0.9800 .
C31 C32 1.383(4) .
C31 C36 1.394(3) .
C32 C33 1.399(4) .
C32 H26 0.9500 .
C33 C34 1.375(4) .
C33 H27 0.9500 .
C34 O1 1.370(3) .
C34 C35 1.395(4) .
C35 C36 1.377(4) .
C35 H28 0.9500 .
C36 H29 0.9500 .
O1 C37 1.421(4) .
C37 H30 0.9800 .
C37 H31 0.9800 .
C37 H32 0.9800 .
C38 C39 1.383(4) .
C38 C43 1.393(4) .
C39 C40 1.398(4) .
C39 H33 0.9500 .
C40 C41 1.373(5) .
C40 H34 0.9500 .
C41 C42 1.374(5) .
C41 H35 0.9500 .
C42 C43 1.389(4) .
C42 H36 0.9500 .
C43 H37 0.9500 .
C44 C49 1.383(3) .
C44 C45 1.396(4) .
C45 C46 1.392(4) .
C45 H38 0.9500 .
C46 C47 1.384(4) .
C46 H39 0.9500 .
C47 C48 1.382(4) .
C47 C50 1.489(4) .
C48 C49 1.394(4) .
C48 H40 0.9500 .
C49 H41 0.9500 .
C50 F2 1.307(3) .
C50 F3 1.321(4) .
C50 F1 1.328(3) .

loop_
_geom_torsion_atom_site_label_1
_geom_torsion_atom_site_label_2
_geom_torsion_atom_site_label_3
_geom_torsion_atom_site_label_4
_geom_torsion
_geom_torsion_site_symmetry_1
_geom_torsion_site_symmetry_2
_geom_torsion_site_symmetry_3
_geom_torsion_site_symmetry_4
C6 C1 C2 C3 2.2(3) . . . .
C7 C1 C2 C3 178.9(2) . . . .
C6 C1 C2 C21 -179.5(2) . . . .
C7 C1 C2 C21 -2.8(3) . . . .
C1 C2 C3 C4 0.3(4) . . . .
C21 C2 C3 C4 -178.0(2) . . . .
C1 C2 C3 C31 178.4(2) . . . .
C21 C2 C3 C31 0.1(3) . . . .
C2 C3 C4 C5 -2.5(4) . . . .
C31 C3 C4 C5 179.4(2) . . . .
C2 C3 C4 C38 172.1(2) . . . .
C31 C3 C4 C38 -6.0(3) . . . .
C3 C4 C5 C6 2.1(4) . . . .
C38 C4 C5 C6 -172.4(2) . . . .
C3 C4 C5 C44 -179.1(2) . . . .
C38 C4 C5 C44 6.4(4) . . . .
C2 C1 C6 C5 -2.7(3) . . . .
C7 C1 C6 C5 -179.4(2) . . . .
C2 C1 C6 C20 175.1(2) . . . .
C7 C1 C6 C20 -1.6(3) . . . .
C4 C5 C6 C1 0.5(4) . . . .
C44 C5 C6 C1 -178.3(2) . . . .
C4 C5 C6 C20 -177.3(2) . . . .
C44 C5 C6 C20 3.9(3) . . . .
C2 C1 C7 C8 -65.3(3) . . . .
C6 C1 C7 C8 111.3(3) . . . .
C2 C1 C7 C12 115.2(3) . . . .
C6 C1 C7 C12 -68.1(3) . . . .
C12 C7 C8 C9 1.4(4) . . . .
C1 C7 C8 C9 -178.0(2) . . . .
C7 C8 C9 C10 0.0(4) . . . .
C8 C9 C10 C11 -0.3(4) . . . .
C9 C10 C11 C12 -0.8(4) . . . .
C10 C11 C12 C7 2.1(4) . . . .
C10 C11 C12 C13 -176.5(3) . . . .
C8 C7 C12 C11 -2.4(4) . . . .
C1 C7 C12 C11 177.0(2) . . . .
C8 C7 C12 C13 176.2(2) . . . .
C1 C7 C12 C13 -4.3(4) . . . .
C11 C12 C13 C14 -107.4(3) . . . .
C7 C12 C13 C14 74.0(3) . . . .
C12 C13 C14 C15 -1.2(4) . . . .
C13 C14 C15 C16 110.5(3) . . . .
C13 C14 C15 C20 -69.0(3) . . . .
C20 C15 C16 C17 0.3(4) . . . .
C14 C15 C16 C17 -179.2(2) . . . .
C15 C16 C17 C18 0.0(4) . . . .
C16 C17 C18 C19 -0.8(4) . . . .
C17 C18 C19 C20 1.3(4) . . . .
C16 C15 C20 C19 0.3(4) . . . .
C14 C15 C20 C19 179.7(2) . . . .
C16 C15 C20 C6 -179.4(2) . . . .
C14 C15 C20 C6 0.1(4) . . . .
C18 C19 C20 C15 -1.0(4) . . . .
C18 C19 C20 C6 178.6(2) . . . .
C1 C6 C20 C15 74.2(3) . . . .
C5 C6 C20 C15 -108.0(3) . . . .
C1 C6 C20 C19 -105.4(3) . . . .
C5 C6 C20 C19 72.4(3) . . . .
C3 C2 C21 C22 105.8(3) . . . .
C1 C2 C21 C22 -72.5(3) . . . .
C3 C2 C21 C26 -68.7(3) . . . .
C1 C2 C21 C26 113.0(3) . . . .
C26 C21 C22 C23 4.0(4) . . . .
C2 C21 C22 C23 -170.7(2) . . . .
C21 C22 C23 C24 -1.6(4) . . . .
C22 C23 C24 C25 -2.1(4) . . . .
C22 C23 C24 C27 173.2(2) . . . .
C23 C24 C25 C26 3.5(4) . . . .
C27 C24 C25 C26 -171.7(2) . . . .
C24 C25 C26 C21 -1.1(4) . . . .
C22 C21 C26 C25 -2.7(4) . . . .
C2 C21 C26 C25 172.0(2) . . . .
C25 C24 C27 C28 -135.1(3) . . . .
C23 C24 C27 C28 49.9(3) . . . .
C25 C24 C27 C29 -12.6(3) . . . .
C23 C24 C27 C29 172.4(2) . . . .
C25 C24 C27 C30 105.8(3) . . . .
C23 C24 C27 C30 -69.2(3) . . . .
C2 C3 C31 C32 -65.6(3) . . . .
C4 C3 C31 C32 112.5(3) . . . .
C2 C3 C31 C36 113.5(3) . . . .
C4 C3 C31 C36 -68.4(3) . . . .
C36 C31 C32 C33 1.1(4) . . . .
C3 C31 C32 C33 -179.8(2) . . . .
C31 C32 C33 C34 -0.2(4) . . . .
C32 C33 C34 O1 178.0(2) . . . .
C32 C33 C34 C35 -0.8(4) . . . .
O1 C34 C35 C36 -178.1(2) . . . .
C33 C34 C35 C36 0.8(4) . . . .
C34 C35 C36 C31 0.2(4) . . . .
C32 C31 C36 C35 -1.1(4) . . . .
C3 C31 C36 C35 179.8(2) . . . .
C33 C34 O1 C37 5.9(4) . . . .
C35 C34 O1 C37 -175.3(3) . . . .
C5 C4 C38 C39 95.5(3) . . . .
C3 C4 C38 C39 -79.1(3) . . . .
C5 C4 C38 C43 -88.6(3) . . . .
C3 C4 C38 C43 96.8(3) . . . .
C43 C38 C39 C40 1.0(4) . . . .
C4 C38 C39 C40 177.0(2) . . . .
C38 C39 C40 C41 0.1(4) . . . .
C39 C40 C41 C42 -0.6(5) . . . .
C40 C41 C42 C43 0.1(5) . . . .
C41 C42 C43 C38 1.0(5) . . . .
C39 C38 C43 C42 -1.5(4) . . . .
C4 C38 C43 C42 -177.5(3) . . . .
C4 C5 C44 C49 -115.3(3) . . . .
C6 C5 C44 C49 63.5(3) . . . .
C4 C5 C44 C45 68.9(3) . . . .
C6 C5 C44 C45 -112.3(3) . . . .
C49 C44 C45 C46 -0.3(4) . . . .
C5 C44 C45 C46 175.7(2) . . . .
C44 C45 C46 C47 -0.6(4) . . . .
C45 C46 C47 C48 1.2(4) . . . .
C45 C46 C47 C50 -178.4(3) . . . .
C46 C47 C48 C49 -0.9(4) . . . .
C50 C47 C48 C49 178.7(2) . . . .
C45 C44 C49 C48 0.5(4) . . . .
C5 C44 C49 C48 -175.4(2) . . . .
C47 C48 C49 C44 0.1(4) . . . .
C48 C47 C50 F2 56.2(4) . . . .
C46 C47 C50 F2 -124.2(3) . . . .
C48 C47 C50 F3 -64.6(4) . . . .
C46 C47 C50 F3 115.0(3) . . . .
C48 C47 C50 F1 177.3(3) . . . .
C46 C47 C50 F1 -3.1(4) . . . .
